data_2222914
loop_
_publ_author_name
'Arbuckle, William'
'Kennedy, Alan R.'
'Morrison, Catriona A.'

_publ_section_title
;
 (<i>R</i>,<i>R</i>)-Disynephrine ether bis(hydrogen sulfate)
;
_journal_coeditor_code WM2243
_journal_issue 8
_journal_name_full 'Acta Crystallographica Section E'
_journal_page_first o1768
_journal_page_last o1769
_journal_paper_doi 10.1107/S1600536809025288
_journal_volume 65
_journal_year 2009
_chemical_formula_iupac 'C18 H26 N2 O3 2+, 2H S O4 -'
_chemical_formula_moiety 'C18 H26 N2 O3 2+, 2(H O4 S -)'
_chemical_formula_sum 'C18 H28 N2 O11 S2'
_chemical_formula_weight 512.54
_chemical_name_common '(R,R)-di-synephrine ether di-hydrogen sulfate'
_chemical_name_systematic
;
(<i>R</i>,<i>R</i>)-2,4-bis(4-hydroxyphenyl)-<i>N</i>,<i>N</i>'-dimethyl-
3-oxapentane-1,5-diammonium bis(hydrogen sulfate)
;
_space_group_IT_number 5
_symmetry_cell_setting monoclinic
_symmetry_space_group_name_Hall 'C 2y'
_symmetry_space_group_name_H-M 'C 1 2 1'
_atom_sites_solution_hydrogens geom
_atom_sites_solution_primary direct
_atom_sites_solution_secondary difmap
_cell_angle_alpha 90.00
_cell_angle_beta 116.413(8)
_cell_angle_gamma 90.00
_cell_formula_units_Z 2
_cell_length_a 13.7204(9)
_cell_length_b 11.5853(5)
_cell_length_c 7.6579(5)
_cell_measurement_reflns_used 3122
_cell_measurement_temperature 123(2)
_cell_measurement_theta_max 29.14
_cell_measurement_theta_min 2.40
_cell_volume 1090.19(13)
_computing_cell_refinement
;
CrysAlis CCD (Oxford Diffraction, 2007)
;
_computing_data_collection
;
CrysAlis CCD (Oxford Diffraction, 2007)
;
_computing_data_reduction
;
CrysAlis RED (Oxford Diffraction, 2007)
;
_computing_molecular_graphics 'ORTEP-3 (Farrugia, 1997)'
_computing_publication_material 'SHELXL97 (Sheldrick, 2008)'
_computing_structure_refinement 'SHELXL97 (Sheldrick, 2008)'
_computing_structure_solution 'SHELXS97 (Sheldrick, 2008)'
_diffrn_ambient_temperature 123(2)
_diffrn_measured_fraction_theta_full 0.999
_diffrn_measured_fraction_theta_max 0.986
_diffrn_measurement_device_type 'Oxford Diffraction Gemini S CCD'
_diffrn_measurement_method \w
_diffrn_radiation_monochromator graphite
_diffrn_radiation_source 'fine-focus sealed tube'
_diffrn_radiation_type MoK\a
_diffrn_radiation_wavelength 0.71073
_diffrn_reflns_av_R_equivalents 0.0269
_diffrn_reflns_av_sigmaI/netI 0.0435
_diffrn_reflns_limit_h_max 16
_diffrn_reflns_limit_h_min -17
_diffrn_reflns_limit_k_max 14
_diffrn_reflns_limit_k_min -14
_diffrn_reflns_limit_l_max 10
_diffrn_reflns_limit_l_min -10
_diffrn_reflns_number 5888
_diffrn_reflns_theta_full 26.00
_diffrn_reflns_theta_max 27.99
_diffrn_reflns_theta_min 2.42
_diffrn_standards_number 0
_exptl_absorpt_coefficient_mu 0.309
_exptl_absorpt_correction_T_max 1.00000
_exptl_absorpt_correction_T_min 0.97423
_exptl_absorpt_correction_type multi-scan
_exptl_absorpt_process_details '(ABSPACK; Oxford Diffraction, 2007)'
_exptl_crystal_colour colourless
_exptl_crystal_density_diffrn 1.561
_exptl_crystal_density_method 'not measured'
_exptl_crystal_description prism
_exptl_crystal_F_000 540
_exptl_crystal_size_max 0.23
_exptl_crystal_size_mid 0.15
_exptl_crystal_size_min 0.11
_refine_diff_density_max 0.572
_refine_diff_density_min -0.433
_refine_ls_abs_structure_details 'Flack (1983), 1032 Friedel pairs'
_refine_ls_abs_structure_Flack 0.08(11)
_refine_ls_extinction_method none
_refine_ls_goodness_of_fit_ref 1.030
_refine_ls_hydrogen_treatment mixed
_refine_ls_matrix_type full
_refine_ls_number_parameters 161
_refine_ls_number_reflns 2401
_refine_ls_number_restraints 1
_refine_ls_restrained_S_all 1.029
_refine_ls_R_factor_all 0.0543
_refine_ls_R_factor_gt 0.0434
_refine_ls_shift/su_max 0.000
_refine_ls_shift/su_mean 0.000
_refine_ls_structure_factor_coef Fsqd
_refine_ls_weighting_details 'w=1/[\s^2^(Fo^2^)+(0.071P)^2^] where P=(Fo^2^+2Fc^2^)/3'
_refine_ls_weighting_scheme calc
_refine_ls_wR_factor_gt 0.1077
_refine_ls_wR_factor_ref 0.1112
_reflns_number_gt 2034
_reflns_number_total 2401
_reflns_threshold_expression I>2\s(I)
_cod_data_source_file wm2243.cif
_cod_data_source_block I
_cod_original_sg_symbol_H-M 'C 2'
_cod_database_code 2222914
_cod_database_fobs_code 2222914

loop_
_symmetry_equiv_pos_as_xyz
'x, y, z'
'-x, y, -z'
'x+1/2, y+1/2, z'
'-x+1/2, y+1/2, -z'

loop_
_atom_site_type_symbol
_atom_site_label
_atom_site_fract_x
_atom_site_fract_y
_atom_site_fract_z
_atom_site_U_iso_or_equiv
_atom_site_adp_type
_atom_site_calc_flag
_atom_site_refinement_flags
_atom_site_occupancy
_atom_site_disorder_assembly
_atom_site_disorder_group
S S1 0.08291(6) 0.20896(7) 0.33257(10) 0.0289(2) Uani d . 1 . .
O O1 0.17446(14) 0.40319(17) -0.2357(3) 0.0181(4) Uani d . 1 . .
H H1 0.1185 0.3616 -0.2796 0.027 Uiso calc R 1 . .
O O2 0.5000 0.1062(2) 0.5000 0.0128(5) Uani d S 1 . .
O O3 0.02688(19) 0.31541(19) 0.3192(4) 0.0304(6) Uani d . 1 . .
O O4 0.19286(16) 0.2108(3) 0.4864(3) 0.0395(6) Uani d . 1 . .
O O5 0.0193(2) 0.1104(2) 0.3550(4) 0.0456(7) Uani d . 1 . .
H H1S 0.0204 0.1255 0.4724 0.068 Uiso d PR 0.50 . .
O O6 0.0896(2) 0.1834(3) 0.1477(4) 0.0519(8) Uani d . 1 . .
H H2S 0.0295 0.2160 0.0149 0.078 Uiso d PR 0.50 . .
N N1 0.6712(2) 0.0279(2) 0.4186(4) 0.0191(5) Uani d . 1 . .
C C1 0.4315(2) 0.2368(2) 0.2158(3) 0.0135(6) Uani d . 1 . .
C C2 0.3329(2) 0.1795(2) 0.1126(4) 0.0156(6) Uani d . 1 . .
H H2 0.3247 0.1025 0.1470 0.019 Uiso calc R 1 . .
C C3 0.2473(2) 0.2329(2) -0.0382(4) 0.0166(6) Uani d . 1 . .
H H3 0.1807 0.1927 -0.1078 0.020 Uiso calc R 1 . .
C C4 0.2581(2) 0.3458(2) -0.0891(4) 0.0139(5) Uani d . 1 . .
C C5 0.3554(2) 0.4041(3) 0.0124(4) 0.0182(6) Uani d . 1 . .
H H5 0.3633 0.4812 -0.0217 0.022 Uiso calc R 1 . .
C C6 0.4414(2) 0.3491(2) 0.1646(4) 0.0173(6) Uani d . 1 . .
H H6 0.5079 0.3893 0.2346 0.021 Uiso calc R 1 . .
C C7 0.5277(2) 0.1742(2) 0.3714(4) 0.0136(5) Uani d . 1 . .
H H7 0.5851 0.2315 0.4495 0.016 Uiso calc R 1 . .
C C8 0.5734(2) 0.0900(3) 0.2748(4) 0.0172(6) Uani d . 1 . .
H H8A 0.5165 0.0329 0.1989 0.021 Uiso calc R 1 . .
H H8B 0.5928 0.1326 0.1827 0.021 Uiso calc R 1 . .
C C9 0.7267(3) -0.0381(3) 0.3240(5) 0.0302(7) Uani d . 1 . .
H H9A 0.7837 -0.0864 0.4212 0.045 Uiso calc R 1 . .
H H9B 0.7595 0.0155 0.2662 0.045 Uiso calc R 1 . .
H H9C 0.6738 -0.0873 0.2216 0.045 Uiso calc R 1 . .
H H1N 0.711(2) 0.082(3) 0.482(4) 0.013(8) Uiso d . 1 . .
H H2N 0.648(3) -0.011(3) 0.480(4) 0.012(8) Uiso d . 1 . .

loop_
_atom_site_aniso_label
_atom_site_aniso_U_11
_atom_site_aniso_U_22
_atom_site_aniso_U_33
_atom_site_aniso_U_12
_atom_site_aniso_U_13
_atom_site_aniso_U_23
S1 0.0228(4) 0.0289(4) 0.0312(4) 0.0004(4) 0.0086(3) -0.0031(4)
O1 0.0142(9) 0.0149(9) 0.0191(10) 0.0002(8) 0.0019(8) 0.0039(8)
O2 0.0139(12) 0.0143(13) 0.0101(11) 0.000 0.0053(10) 0.000
O3 0.0196(11) 0.0272(12) 0.0420(13) 0.0024(9) 0.0117(10) -0.0016(10)
O4 0.0275(11) 0.0363(12) 0.0388(12) 0.0082(14) 0.0005(9) 0.0003(14)
O5 0.0485(16) 0.0330(14) 0.0552(17) -0.0104(13) 0.0231(14) -0.0060(13)
O6 0.0427(15) 0.072(2) 0.0398(14) 0.0081(15) 0.0172(13) -0.0090(13)
N1 0.0160(12) 0.0187(13) 0.0244(12) 0.0036(10) 0.0106(11) 0.0065(11)
C1 0.0139(13) 0.0157(15) 0.0108(11) 0.0032(9) 0.0054(10) 0.0027(9)
C2 0.0190(13) 0.0106(13) 0.0178(12) -0.0004(10) 0.0088(11) 0.0009(9)
C3 0.0134(13) 0.0172(16) 0.0178(12) -0.0026(10) 0.0057(10) -0.0019(10)
C4 0.0164(13) 0.0118(12) 0.0125(12) 0.0040(10) 0.0055(11) 0.0010(10)
C5 0.0184(14) 0.0138(12) 0.0217(14) 0.0003(12) 0.0082(12) 0.0044(11)
C6 0.0135(13) 0.0140(13) 0.0224(13) -0.0030(11) 0.0063(11) -0.0010(11)
C7 0.0143(12) 0.0120(12) 0.0133(12) -0.0016(9) 0.0053(10) 0.0011(9)
C8 0.0145(13) 0.0239(15) 0.0148(12) 0.0049(11) 0.0079(10) 0.0031(11)
C9 0.0292(18) 0.0236(17) 0.047(2) 0.0087(13) 0.0251(16) 0.0051(14)

loop_
_atom_type_symbol
_atom_type_description
_atom_type_scat_dispersion_real
_atom_type_scat_dispersion_imag
_atom_type_scat_source
S S 0.1246 0.1234 'International Tables Vol C Tables 4.2.6.8 and 6.1.1.4'
O O 0.0106 0.0060 'International Tables Vol C Tables 4.2.6.8 and 6.1.1.4'
N N 0.0061 0.0033 'International Tables Vol C Tables 4.2.6.8 and 6.1.1.4'
C C 0.0033 0.0016 'International Tables Vol C Tables 4.2.6.8 and 6.1.1.4'
H H 0.0000 0.0000 'International Tables Vol C Tables 4.2.6.8 and 6.1.1.4'

loop_
_geom_angle_atom_site_label_1
_geom_angle_atom_site_label_2
_geom_angle_atom_site_label_3
_geom_angle_site_symmetry_1
_geom_angle_site_symmetry_3
_geom_angle
_geom_angle_publ_flag
O3 S1 O4 . . 112.25(15) ?
O3 S1 O6 . . 111.20(16) ?
O4 S1 O6 . . 107.16(15) ?
O3 S1 O5 . . 110.11(14) ?
O4 S1 O5 . . 111.70(16) ?
O6 S1 O5 . . 104.10(17) ?
C4 O1 H1 . . 109.5 ?
C7 O2 C7 . 2_656 113.6(3) ?
S1 O5 H1S . . 102.3 ?
S1 O6 H2S . . 119.6 ?
C9 N1 C8 . . 112.3(2) ?
C9 N1 H1N . . 109(2) ?
C8 N1 H1N . . 102(2) ?
C9 N1 H2N . . 114(2) ?
C8 N1 H2N . . 104(2) ?
H1N N1 H2N . . 114(3) ?
C6 C1 C2 . . 118.7(2) ?
C6 C1 C7 . . 120.9(2) ?
C2 C1 C7 . . 120.3(2) ?
C3 C2 C1 . . 120.8(2) ?
C3 C2 H2 . . 119.6 ?
C1 C2 H2 . . 119.6 ?
C2 C3 C4 . . 120.1(2) ?
C2 C3 H3 . . 120.0 ?
C4 C3 H3 . . 120.0 ?
O1 C4 C5 . . 118.1(2) ?
O1 C4 C3 . . 122.1(2) ?
C5 C4 C3 . . 119.8(2) ?
C4 C5 C6 . . 119.6(3) ?
C4 C5 H5 . . 120.2 ?
C6 C5 H5 . . 120.2 ?
C1 C6 C5 . . 121.0(2) ?
C1 C6 H6 . . 119.5 ?
C5 C6 H6 . . 119.5 ?
O2 C7 C1 . . 113.45(19) ?
O2 C7 C8 . . 105.9(2) ?
C1 C7 C8 . . 109.2(2) ?
O2 C7 H7 . . 109.4 ?
C1 C7 H7 . . 109.4 ?
C8 C7 H7 . . 109.4 ?
N1 C8 C7 . . 112.5(2) ?
N1 C8 H8A . . 109.1 ?
C7 C8 H8A . . 109.1 ?
N1 C8 H8B . . 109.1 ?
C7 C8 H8B . . 109.1 ?
H8A C8 H8B . . 107.8 ?
N1 C9 H9A . . 109.5 ?
N1 C9 H9B . . 109.5 ?
H9A C9 H9B . . 109.5 ?
N1 C9 H9C . . 109.5 ?
H9A C9 H9C . . 109.5 ?
H9B C9 H9C . . 109.5 ?

loop_
_geom_bond_atom_site_label_1
_geom_bond_atom_site_label_2
_geom_bond_site_symmetry_2
_geom_bond_distance
_geom_bond_publ_flag
S1 O3 . 1.433(2) ?
S1 O4 . 1.443(2) ?
S1 O6 . 1.488(3) ?
S1 O5 . 1.492(3) ?
O1 C4 . 1.368(3) ?
O1 H1 . 0.8400 ?
O2 C7 . 1.438(3) ?
O2 C7 2_656 1.438(3) ?
O5 H1S . 0.9095 ?
O6 H2S . 1.0540 ?
N1 C9 . 1.477(4) ?
N1 C8 . 1.489(3) ?
N1 H1N . 0.83(3) ?
N1 H2N . 0.82(3) ?
C1 C6 . 1.383(4) ?
C1 C2 . 1.395(4) ?
C1 C7 . 1.513(3) ?
C2 C3 . 1.375(4) ?
C2 H2 . 0.9500 ?
C3 C4 . 1.392(4) ?
C3 H3 . 0.9500 ?
C4 C5 . 1.386(4) ?
C5 C6 . 1.390(4) ?
C5 H5 . 0.9500 ?
C6 H6 . 0.9500 ?
C7 C8 . 1.517(4) ?
C7 H7 . 1.0000 ?
C8 H8A . 0.9900 ?
C8 H8B . 0.9900 ?
C9 H9A . 0.9800 ?
C9 H9B . 0.9800 ?
C9 H9C . 0.9800 ?

loop_
_geom_hbond_atom_site_label_D
_geom_hbond_atom_site_label_H
_geom_hbond_atom_site_label_A
_geom_hbond_site_symmetry_A
_geom_hbond_distance_DH
_geom_hbond_distance_HA
_geom_hbond_distance_DA
_geom_hbond_angle_DHA
O1 H1 O3 2 0.84 1.95 2.739(3) 155.2
N1 H1N O4 2_656 0.83(3) 1.93(3) 2.700(4) 153(3)
N1 H2N O1 3_546 0.82(3) 2.27(3) 2.999(3) 149(3)
O5 H1S O5 2_556 0.91 1.65 2.502(6) 155.1
O6 H2S O6 2 1.05 1.60 2.493(5) 139.2

loop_
_geom_torsion_atom_site_label_1
_geom_torsion_atom_site_label_2
_geom_torsion_atom_site_label_3
_geom_torsion_atom_site_label_4
_geom_torsion_site_symmetry_1
_geom_torsion_site_symmetry_2
_geom_torsion_site_symmetry_3
_geom_torsion_site_symmetry_4
_geom_torsion
_geom_torsion_publ_flag
C6 C1 C2 C3 . . . . 0.6(4) ?
C7 C1 C2 C3 . . . . -175.4(2) ?
C1 C2 C3 C4 . . . . -0.4(4) ?
C2 C3 C4 O1 . . . . -178.7(2) ?
C2 C3 C4 C5 . . . . 0.2(4) ?
O1 C4 C5 C6 . . . . 178.8(2) ?
C3 C4 C5 C6 . . . . -0.1(4) ?
C2 C1 C6 C5 . . . . -0.5(4) ?
C7 C1 C6 C5 . . . . 175.4(2) ?
C4 C5 C6 C1 . . . . 0.3(4) ?
C7 O2 C7 C1 2_656 . . . -70.07(17) ?
C7 O2 C7 C8 2_656 . . . 170.1(2) ?
C6 C1 C7 O2 . . . . 139.0(2) ?
C2 C1 C7 O2 . . . . -45.1(3) ?
C6 C1 C7 C8 . . . . -103.1(3) ?
C2 C1 C7 C8 . . . . 72.8(3) ?
C9 N1 C8 C7 . . . . -169.9(2) ?
O2 C7 C8 N1 . . . . -59.6(3) ?
C1 C7 C8 N1 . . . . 177.9(2) ?
